data_2015883
loop_
_publ_author_name
'Harding, David J.'
'Harding, Phimphaka'
'Thurakitseree, Theerapol'
'Adams, Harry'

_publ_section_title
;
 Unexpected oxidation of a diphosphine by
 bis(1,3-diphenylpropane-1,3-dionato)cobalt(II), [Co(dbm)~2~]
;
_journal_coeditor_code BG3025
_journal_issue 4
_journal_name_full 'Acta Crystallographica Section C'
_journal_page_first m163
_journal_page_last m165
_journal_paper_doi 10.1107/S010827010700933X
_journal_volume 63
_journal_year 2007
_chemical_formula_iupac '[Co (C15 H11 O2)2 (C26 H24 O2 P2)]'
_chemical_formula_moiety 'C56 H46 Co O6 P2'
_chemical_formula_sum 'C56 H46 Co O6 P2'
_chemical_formula_weight 935.80
_chemical_name_systematic
;
catena-poly[[bis(1,3-diphenylpropane-1,3-dionato-\k^2^O,O')cobalt(II)]-\m-
ethylenebis(diphenylphosphine oxide)-\k^2^O:O']
;
_space_group_IT_number 2
_symmetry_cell_setting triclinic
_symmetry_space_group_name_Hall '-P 1'
_symmetry_space_group_name_H-M 'P -1'
_atom_sites_solution_hydrogens geom
_atom_sites_solution_primary direct
_atom_sites_solution_secondary difmap
_audit_creation_method SHELXL97
_cell_angle_alpha 85.816(7)
_cell_angle_beta 88.349(6)
_cell_angle_gamma 71.349(7)
_cell_formula_units_Z 1
_cell_length_a 9.2994(13)
_cell_length_b 10.9817(16)
_cell_length_c 11.6053(17)
_cell_measurement_reflns_used 3265
_cell_measurement_temperature 150(2)
_cell_measurement_theta_max 25.50
_cell_measurement_theta_min 2.31
_cell_volume 1119.9(3)
_computing_cell_refinement XSCANS
_computing_data_collection 'XSCANS (Bruker, 2005)'
_computing_data_reduction 'SHELXTL (Bruker, 2005)'
_computing_molecular_graphics SHELXTL
_computing_publication_material SHELXTL
_computing_structure_refinement 'SHELXL97 (Sheldrick, 1997)'
_computing_structure_solution 'SHELXS97 (Sheldrick, 1997)'
_diffrn_ambient_temperature 150(2)
_diffrn_detector_area_resol_mean 100
_diffrn_measured_fraction_theta_full 0.997
_diffrn_measured_fraction_theta_max 0.982
_diffrn_measurement_device_type 'Bruker SMART CCD area-detector'
_diffrn_measurement_method \w
_diffrn_radiation_monochromator graphite
_diffrn_radiation_source 'fine-focus sealed tube'
_diffrn_radiation_type MoK\a
_diffrn_radiation_wavelength 0.71073
_diffrn_reflns_av_R_equivalents 0.0720
_diffrn_reflns_av_sigmaI/netI 0.0827
_diffrn_reflns_limit_h_max 13
_diffrn_reflns_limit_h_min -13
_diffrn_reflns_limit_k_max 15
_diffrn_reflns_limit_k_min -15
_diffrn_reflns_limit_l_max 16
_diffrn_reflns_limit_l_min -16
_diffrn_reflns_number 25062
_diffrn_reflns_theta_full 25.00
_diffrn_reflns_theta_max 30.55
_diffrn_reflns_theta_min 1.76
_diffrn_standards_decay_% 0
_diffrn_standards_number 0
_exptl_absorpt_coefficient_mu 0.509
_exptl_absorpt_correction_T_max 0.9849
_exptl_absorpt_correction_T_min 0.8707
_exptl_absorpt_correction_type multi-scan
_exptl_absorpt_process_details '(SADABS; Bruker, 2005)'
_exptl_crystal_colour yellow
_exptl_crystal_density_diffrn 1.388
_exptl_crystal_density_method 'not measured'
_exptl_crystal_description needle
_exptl_crystal_F_000 487
_exptl_crystal_size_max 0.28
_exptl_crystal_size_mid 0.05
_exptl_crystal_size_min 0.03
_refine_diff_density_max 0.776
_refine_diff_density_min -1.026
_refine_ls_extinction_method none
_refine_ls_goodness_of_fit_ref 1.017
_refine_ls_hydrogen_treatment constr
_refine_ls_matrix_type full
_refine_ls_number_parameters 297
_refine_ls_number_reflns 6735
_refine_ls_number_restraints 0
_refine_ls_restrained_S_all 1.017
_refine_ls_R_factor_all 0.0976
_refine_ls_R_factor_gt 0.0522
_refine_ls_shift/su_max 0.001
_refine_ls_shift/su_mean 0.000
_refine_ls_structure_factor_coef Fsqd
_refine_ls_weighting_details 'calc w = 1/[\s^2^(Fo^2^)+(0.0568P)^2^+0.2891P] where P=(Fo^2^+2Fc^2^)/3'
_refine_ls_weighting_scheme calc
_refine_ls_wR_factor_gt 0.1115
_refine_ls_wR_factor_ref 0.1280
_reflns_number_gt 4402
_reflns_number_total 6735
_reflns_threshold_expression I>2\s(I)
_cod_data_source_file bg3025.cif
_cod_data_source_block I
_cod_original_sg_symbol_H-M P-1
_cod_database_code 2015883
_cod_database_fobs_code 2015883

loop_
_symmetry_equiv_pos_as_xyz
'x, y, z'
'-x, -y, -z'

loop_
_atom_site_type_symbol
_atom_site_label
_atom_site_fract_x
_atom_site_fract_y
_atom_site_fract_z
_atom_site_U_iso_or_equiv
_atom_site_adp_type
_atom_site_calc_flag
_atom_site_refinement_flags
_atom_site_occupancy
Co Co1 0.5000 0.5000 0.5000 0.01582(12) Uani d S 1
P P1 0.82725(7) 0.52995(6) 0.63897(5) 0.02107(15) Uani d . 1
O O1 0.44835(17) 0.41252(14) 0.64826(13) 0.0187(3) Uani d . 1
O O2 0.37298(17) 0.67215(14) 0.55574(13) 0.0187(3) Uani d . 1
O O3 0.70143(19) 0.51250(16) 0.57770(15) 0.0281(4) Uani d . 1
C C1 0.3873(2) 0.4670(2) 0.73829(18) 0.0152(4) Uani d . 1
C C2 0.3903(2) 0.37899(19) 0.84355(19) 0.0151(4) Uani d . 1
C C3 0.4118(2) 0.2488(2) 0.82934(19) 0.0181(4) Uani d . 1
H H3 0.4186 0.2193 0.7538 0.022 Uiso calc R 1
C C4 0.4231(3) 0.1629(2) 0.9247(2) 0.0220(5) Uani d . 1
H H4 0.4361 0.0750 0.9143 0.026 Uiso calc R 1
C C5 0.4156(2) 0.2046(2) 1.0352(2) 0.0211(5) Uani d . 1
H H5 0.4249 0.1451 1.1004 0.025 Uiso calc R 1
C C6 0.3947(2) 0.3334(2) 1.0505(2) 0.0193(5) Uani d . 1
H H6 0.3901 0.3621 1.1262 0.023 Uiso calc R 1
C C7 0.3805(2) 0.4199(2) 0.95525(19) 0.0183(4) Uani d . 1
H H7 0.3639 0.5083 0.9662 0.022 Uiso calc R 1
C C8 0.3217(2) 0.6008(2) 0.74601(19) 0.0173(4) Uani d . 1
H H8 0.2747 0.6300 0.8171 0.021 Uiso calc R 1
C C9 0.3206(2) 0.6944(2) 0.65677(18) 0.0155(4) Uani d . 1
C C10 0.2531(2) 0.8343(2) 0.68035(19) 0.0163(4) Uani d . 1
C C11 0.2469(2) 0.8775(2) 0.7906(2) 0.0183(4) Uani d . 1
H H11 0.2853 0.8174 0.8542 0.022 Uiso calc R 1
C C12 0.1848(3) 1.0081(2) 0.8087(2) 0.0229(5) Uani d . 1
H H12 0.1803 1.0366 0.8845 0.022(6) Uiso calc R 1
C C13 0.1297(3) 1.0964(2) 0.7158(2) 0.0240(5) Uani d . 1
H H13 0.0872 1.1855 0.7279 0.029 Uiso calc R 1
C C14 0.1367(3) 1.0545(2) 0.6056(2) 0.0239(5) Uani d . 1
H H14 0.0993 1.1149 0.5419 0.029 Uiso calc R 1
C C15 0.1985(2) 0.9241(2) 0.5879(2) 0.0201(5) Uani d . 1
H H15 0.2035 0.8959 0.5119 0.024 Uiso calc R 1
C C16 0.8628(2) 0.4338(2) 0.7738(2) 0.0205(5) Uani d . 1
C C17 0.9805(3) 0.4298(2) 0.8479(2) 0.0225(5) Uani d . 1
H H17 1.0401 0.4849 0.8311 0.027 Uiso calc R 1
C C18 1.0103(3) 0.3460(2) 0.9453(2) 0.0238(5) Uani d . 1
H H18 1.0904 0.3435 0.9954 0.040(8) Uiso calc R 1
C C19 0.9237(3) 0.2654(2) 0.9701(2) 0.0238(5) Uani d . 1
H H19 0.9448 0.2077 1.0372 0.029 Uiso calc R 1
C C20 0.8060(3) 0.2686(2) 0.8975(2) 0.0236(5) Uani d . 1
H H20 0.7462 0.2139 0.9152 0.028 Uiso calc R 1
C C21 0.7763(2) 0.3521(2) 0.7991(2) 0.0208(5) Uani d . 1
H H21 0.6969 0.3537 0.7488 0.025 Uiso calc R 1
C C22 0.7916(2) 0.6984(2) 0.66172(19) 0.0194(5) Uani d . 1
C C23 0.6501(3) 0.7835(2) 0.6286(2) 0.0215(5) Uani d . 1
H H23 0.5785 0.7525 0.5939 0.026 Uiso calc R 1
C C24 0.6133(3) 0.9148(2) 0.6465(2) 0.0226(5) Uani d . 1
H H24 0.5161 0.9724 0.6253 0.027 Uiso calc R 1
C C25 0.7182(3) 0.9602(2) 0.6950(2) 0.0231(5) Uani d . 1
H H25 0.6930 1.0492 0.7073 0.028 Uiso calc R 1
C C26 0.8603(3) 0.8764(2) 0.7258(2) 0.0234(5) Uani d . 1
H H26 0.9325 0.9085 0.7584 0.028 Uiso calc R 1
C C27 0.8976(3) 0.7463(2) 0.7094(2) 0.0229(5) Uani d . 1
H H27 0.9953 0.6894 0.7305 0.027 Uiso calc R 1
C C28 1.0067(3) 0.4722(2) 0.5627(2) 0.0249(5) Uani d . 1
H H28A 1.0849 0.4970 0.6024 0.030 Uiso calc R 1
H H28B 1.0394 0.3770 0.5642 0.030 Uiso calc R 1

loop_
_atom_site_aniso_label
_atom_site_aniso_U_11
_atom_site_aniso_U_22
_atom_site_aniso_U_33
_atom_site_aniso_U_12
_atom_site_aniso_U_13
_atom_site_aniso_U_23
Co1 0.0174(2) 0.0126(2) 0.0158(2) -0.00230(16) 0.00190(16) -0.00218(16)
P1 0.0234(3) 0.0175(3) 0.0206(3) -0.0040(2) 0.0037(2) -0.0027(2)
O1 0.0219(8) 0.0150(7) 0.0186(8) -0.0048(6) 0.0019(6) -0.0034(6)
O2 0.0213(8) 0.0154(7) 0.0173(8) -0.0032(6) 0.0019(6) -0.0012(6)
O3 0.0307(9) 0.0231(9) 0.0287(10) -0.0060(7) -0.0029(7) -0.0014(7)
C1 0.0119(9) 0.0154(10) 0.0188(11) -0.0049(8) -0.0001(8) -0.0006(8)
C2 0.0108(9) 0.0140(10) 0.0203(11) -0.0037(8) -0.0011(8) -0.0005(8)
C3 0.0190(10) 0.0154(10) 0.0195(11) -0.0042(9) -0.0007(8) -0.0034(8)
C4 0.0240(12) 0.0149(11) 0.0270(13) -0.0063(9) -0.0026(9) 0.0011(9)
C5 0.0200(11) 0.0190(11) 0.0222(12) -0.0043(9) -0.0002(9) 0.0031(9)
C6 0.0168(10) 0.0221(11) 0.0184(11) -0.0053(9) 0.0005(8) -0.0026(9)
C7 0.0169(10) 0.0165(11) 0.0209(12) -0.0043(9) 0.0013(8) -0.0023(9)
C8 0.0190(10) 0.0143(10) 0.0171(11) -0.0033(8) 0.0022(8) -0.0016(8)
C9 0.0133(9) 0.0150(10) 0.0177(11) -0.0034(8) -0.0001(8) -0.0024(8)
C10 0.0132(10) 0.0136(10) 0.0219(11) -0.0041(8) 0.0008(8) -0.0018(8)
C11 0.0146(10) 0.0168(11) 0.0227(12) -0.0038(8) -0.0012(8) -0.0004(9)
C12 0.0225(11) 0.0208(11) 0.0265(13) -0.0069(9) 0.0025(9) -0.0087(10)
C13 0.0241(12) 0.0133(11) 0.0336(14) -0.0042(9) 0.0022(10) -0.0043(9)
C14 0.0258(12) 0.0157(11) 0.0269(13) -0.0030(9) -0.0001(10) 0.0025(9)
C15 0.0220(11) 0.0175(11) 0.0206(12) -0.0061(9) 0.0021(9) -0.0025(9)
C16 0.0179(11) 0.0150(10) 0.0246(12) 0.0006(9) 0.0043(9) -0.0049(9)
C17 0.0220(11) 0.0191(11) 0.0264(13) -0.0055(9) 0.0011(9) -0.0067(9)
C18 0.0202(11) 0.0225(12) 0.0263(13) -0.0024(9) -0.0015(9) -0.0061(10)
C19 0.0224(12) 0.0223(12) 0.0210(12) 0.0002(10) 0.0010(9) 0.0002(9)
C20 0.0200(11) 0.0243(12) 0.0263(13) -0.0074(10) 0.0031(9) 0.0000(10)
C21 0.0144(10) 0.0207(11) 0.0252(12) -0.0023(9) -0.0002(9) -0.0021(9)
C22 0.0199(11) 0.0179(11) 0.0201(11) -0.0060(9) 0.0065(9) -0.0020(9)
C23 0.0183(11) 0.0218(11) 0.0259(13) -0.0083(9) 0.0025(9) -0.0028(9)
C24 0.0185(11) 0.0215(12) 0.0264(13) -0.0050(9) 0.0018(9) 0.0002(9)
C25 0.0263(12) 0.0196(11) 0.0244(13) -0.0090(10) 0.0043(10) -0.0021(9)
C26 0.0222(11) 0.0259(12) 0.0243(13) -0.0112(10) 0.0003(9) -0.0003(10)
C27 0.0189(11) 0.0222(12) 0.0262(13) -0.0051(9) 0.0006(9) 0.0005(10)
C28 0.0280(13) 0.0196(12) 0.0227(12) -0.0022(10) 0.0041(10) -0.0009(9)

loop_
_atom_type_symbol
_atom_type_description
_atom_type_scat_dispersion_real
_atom_type_scat_dispersion_imag
_atom_type_scat_source
C C 0.0033 0.0016 'International Tables Vol C Tables 4.2.6.8 and 6.1.1.4'
H H 0.0000 0.0000 'International Tables Vol C Tables 4.2.6.8 and 6.1.1.4'
O O 0.0106 0.0060 'International Tables Vol C Tables 4.2.6.8 and 6.1.1.4'
P P 0.1023 0.0942 'International Tables Vol C Tables 4.2.6.8 and 6.1.1.4'
Co Co 0.3494 0.9721 'International Tables Vol C Tables 4.2.6.8 and 6.1.1.4'

loop_
_geom_angle_atom_site_label_1
_geom_angle_atom_site_label_2
_geom_angle_atom_site_label_3
_geom_angle_site_symmetry_1
_geom_angle_site_symmetry_3
_geom_angle
O2 Co1 O2 2_666 . 180.00(8)
O2 Co1 O1 2_666 2_666 89.15(6)
O2 Co1 O1 . 2_666 90.85(6)
O2 Co1 O1 2_666 . 90.85(6)
O2 Co1 O1 . . 89.15(6)
O1 Co1 O1 2_666 . 180.00(8)
O2 Co1 O3 2_666 . 87.97(6)
O2 Co1 O3 . . 92.03(6)
O1 Co1 O3 2_666 . 89.44(6)
O1 Co1 O3 . . 90.56(6)
O2 Co1 O3 2_666 2_666 92.03(6)
O2 Co1 O3 . 2_666 87.97(6)
O1 Co1 O3 2_666 2_666 90.56(6)
O1 Co1 O3 . 2_666 89.44(6)
O3 Co1 O3 . 2_666 180.0
O3 P1 C16 . . 111.21(11)
O3 P1 C22 . . 110.62(10)
C16 P1 C22 . . 110.94(11)
O3 P1 C28 . . 112.83(11)
C16 P1 C28 . . 102.96(10)
C22 P1 C28 . . 108.04(11)
C1 O1 Co1 . . 126.65(13)
C9 O2 Co1 . . 126.76(14)
P1 O3 Co1 . . 173.88(11)
O1 C1 C8 . . 125.2(2)
O1 C1 C2 . . 115.72(18)
C8 C1 C2 . . 119.04(19)
C7 C2 C3 . . 118.7(2)
C7 C2 C1 . . 122.66(18)
C3 C2 C1 . . 118.57(19)
C4 C3 C2 . . 120.4(2)
C4 C3 H3 . . 119.8
C2 C3 H3 . . 119.8
C3 C4 C5 . . 120.3(2)
C3 C4 H4 . . 119.9
C5 C4 H4 . . 119.9
C4 C5 C6 . . 119.9(2)
C4 C5 H5 . . 120.0
C6 C5 H5 . . 120.0
C7 C6 C5 . . 119.9(2)
C7 C6 H6 . . 120.1
C5 C6 H6 . . 120.1
C6 C7 C2 . . 120.8(2)
C6 C7 H7 . . 119.6
C2 C7 H7 . . 119.6
C9 C8 C1 . . 125.0(2)
C9 C8 H8 . . 117.5
C1 C8 H8 . . 117.5
O2 C9 C8 . . 125.63(19)
O2 C9 C10 . . 115.65(18)
C8 C9 C10 . . 118.72(18)
C11 C10 C15 . . 118.85(19)
C11 C10 C9 . . 122.41(19)
C15 C10 C9 . . 118.72(19)
C10 C11 C12 . . 120.7(2)
C10 C11 H11 . . 119.7
C12 C11 H11 . . 119.7
C13 C12 C11 . . 119.9(2)
C13 C12 H12 . . 120.1
C11 C12 H12 . . 120.1
C14 C13 C12 . . 119.9(2)
C14 C13 H13 . . 120.0
C12 C13 H13 . . 120.0
C13 C14 C15 . . 120.1(2)
C13 C14 H14 . . 120.0
C15 C14 H14 . . 120.0
C14 C15 C10 . . 120.6(2)
C14 C15 H15 . . 119.7
C10 C15 H15 . . 119.7
C21 C16 C17 . . 119.4(2)
C21 C16 P1 . . 117.50(18)
C17 C16 P1 . . 122.83(18)
C18 C17 C16 . . 120.2(2)
C18 C17 H17 . . 119.9
C16 C17 H17 . . 119.9
C17 C18 C19 . . 120.1(2)
C17 C18 H18 . . 119.9
C19 C18 H18 . . 119.9
C18 C19 C20 . . 120.3(2)
C18 C19 H19 . . 119.8
C20 C19 H19 . . 119.8
C21 C20 C19 . . 119.7(2)
C21 C20 H20 . . 120.1
C19 C20 H20 . . 120.1
C20 C21 C16 . . 120.2(2)
C20 C21 H21 . . 119.9
C16 C21 H21 . . 119.9
C23 C22 C27 . . 119.3(2)
C23 C22 P1 . . 116.99(17)
C27 C22 P1 . . 123.72(17)
C22 C23 C24 . . 120.0(2)
C22 C23 H23 . . 120.0
C24 C23 H23 . . 120.0
C25 C24 C23 . . 120.0(2)
C25 C24 H24 . . 120.0
C23 C24 H24 . . 120.0
C24 C25 C26 . . 120.2(2)
C24 C25 H25 . . 119.9
C26 C25 H25 . . 119.9
C27 C26 C25 . . 120.4(2)
C27 C26 H26 . . 119.8
C25 C26 H26 . . 119.8
C26 C27 C22 . . 120.1(2)
C26 C27 H27 . . 120.0
C22 C27 H27 . . 120.0
C28 C28 P1 2_766 . 111.3(2)
C28 C28 H28A 2_766 . 109.4
P1 C28 H28A . . 109.4
C28 C28 H28B 2_766 . 109.4
P1 C28 H28B . . 109.4
H28A C28 H28B . . 108.0

loop_
_geom_bond_atom_site_label_1
_geom_bond_atom_site_label_2
_geom_bond_site_symmetry_2
_geom_bond_distance
_geom_bond_publ_flag
Co1 O2 2_666 2.0234(15) ?
Co1 O2 . 2.0234(14) y
Co1 O1 2_666 2.0299(15) ?
Co1 O1 . 2.0299(15) y
Co1 O3 . 2.1495(17) y
Co1 O3 2_666 2.1495(17) ?
P1 O3 . 1.4569(18) y
P1 C16 . 1.800(2) y
P1 C22 . 1.810(2) y
P1 C28 . 1.814(2) y
O1 C1 . 1.269(2) y
O2 C9 . 1.267(3) y
C1 C8 . 1.409(3) y
C1 C2 . 1.496(3) ?
C2 C7 . 1.394(3) ?
C2 C3 . 1.400(3) ?
C3 C4 . 1.384(3) ?
C3 H3 . 0.9500 ?
C4 C5 . 1.385(3) ?
C4 H4 . 0.9500 ?
C5 C6 . 1.389(3) ?
C5 H5 . 0.9500 ?
C6 C7 . 1.385(3) ?
C6 H6 . 0.9500 ?
C7 H7 . 0.9500 ?
C8 C9 . 1.402(3) y
C8 H8 . 0.9500 ?
C9 C10 . 1.505(3) ?
C10 C11 . 1.390(3) ?
C10 C15 . 1.392(3) ?
C11 C12 . 1.393(3) ?
C11 H11 . 0.9500 ?
C12 C13 . 1.389(3) ?
C12 H12 . 0.9500 ?
C13 C14 . 1.383(3) ?
C13 H13 . 0.9500 ?
C14 C15 . 1.391(3) ?
C14 H14 . 0.9500 ?
C15 H15 . 0.9500 ?
C16 C21 . 1.395(3) ?
C16 C17 . 1.399(3) ?
C17 C18 . 1.380(3) ?
C17 H17 . 0.9500 ?
C18 C19 . 1.386(3) ?
C18 H18 . 0.9500 ?
C19 C20 . 1.390(3) ?
C19 H19 . 0.9500 ?
C20 C21 . 1.387(3) ?
C20 H20 . 0.9500 ?
C21 H21 . 0.9500 ?
C22 C23 . 1.394(3) ?
C22 C27 . 1.400(3) ?
C23 C24 . 1.400(3) ?
C23 H23 . 0.9500 ?
C24 C25 . 1.379(3) ?
C24 H24 . 0.9500 ?
C25 C26 . 1.387(3) ?
C25 H25 . 0.9500 ?
C26 C27 . 1.385(3) ?
C26 H26 . 0.9500 ?
C27 H27 . 0.9500 ?
C28 C28 2_766 1.529(5) ?
C28 H28A . 0.9900 ?
C28 H28B . 0.9900 ?
